data_7041444
loop_
_publ_author_name
'Huang, Chun-Hua'
'Wen, Meng'
'Wang, Chun-Ya'
'Lu, Yong-Feng'
'Huang, Xi-He'
'Li, Hao-Hong'
'Wu, Shu-Ting'
'Zhuang, Nai-Feng'
'Hu, Xiao-Lin'

_publ_section_title
;
 A series of pure-blue-light emitting Cu(i) complexes with thermally
 activated delayed fluorescence: structural, photophysical, and
 computational studies.
;
_journal_issue 5
_journal_name_full 'Dalton transactions (Cambridge, England : 2003)'
_journal_page_first 1413
_journal_page_last 1419
_journal_paper_doi 10.1039/c6dt03965k
_journal_volume 46
_journal_year 2017
_chemical_formula_moiety 'C43 H38 Cu I N2 O P2, C2 H5 O0.5'
_chemical_formula_sum 'C45 H43 Cu I N2 O1.5 P2'
_chemical_formula_weight 888.19
_chemical_name_systematic
; 
 ? 
;
_space_group_IT_number 15
_symmetry_cell_setting monoclinic
_symmetry_space_group_name_Hall '-C 2yc'
_symmetry_space_group_name_H-M 'C 1 2/c 1'
_atom_sites_solution_hydrogens geom
_atom_sites_solution_primary direct
_atom_sites_solution_secondary difmap
_audit_creation_method SHELXL-97
_audit_update_record
;
2016-06-16 deposited with the CCDC.
2016-12-14 downloaded from the CCDC.
;
_cell_angle_alpha 90.00
_cell_angle_beta 119.86(3)
_cell_angle_gamma 90.00
_cell_formula_units_Z 8
_cell_length_a 28.381(6)
_cell_length_b 18.459(4)
_cell_length_c 17.950(4)
_cell_measurement_reflns_used 7183
_cell_measurement_temperature 293(2)
_cell_measurement_theta_max 25.03
_cell_measurement_theta_min 3.03
_cell_volume 8155(4)
_computing_cell_refinement 'RAPID AUTO'
_computing_data_collection 'RAPID AUTO'
_computing_data_reduction 'RAPID AUTO'
_computing_structure_refinement 'SHELXL-97 (Sheldrick, 1997)'
_computing_structure_solution 'SHELXS-97 (Sheldrick, 1990)'
_diffrn_ambient_temperature 293(2)
_diffrn_measured_fraction_theta_full 0.996
_diffrn_measured_fraction_theta_max 0.996
_diffrn_measurement_device_type 'Rigaku R-AXIS RAPID IP'
_diffrn_measurement_method 'omega scans'
_diffrn_radiation_monochromator graphite
_diffrn_radiation_source 'rotation anode'
_diffrn_radiation_type MoK\a
_diffrn_radiation_wavelength 0.71073
_diffrn_reflns_av_R_equivalents 0.0504
_diffrn_reflns_av_sigmaI/netI 0.0399
_diffrn_reflns_limit_h_max 33
_diffrn_reflns_limit_h_min -31
_diffrn_reflns_limit_k_max 21
_diffrn_reflns_limit_k_min -21
_diffrn_reflns_limit_l_max 20
_diffrn_reflns_limit_l_min -21
_diffrn_reflns_number 30846
_diffrn_reflns_theta_full 25.03
_diffrn_reflns_theta_max 25.03
_diffrn_reflns_theta_min 3.03
_diffrn_standards_decay_% None
_diffrn_standards_interval_count None
_diffrn_standards_interval_time None
_diffrn_standards_number None
_exptl_absorpt_coefficient_mu 1.409
_exptl_absorpt_correction_T_max 0.8272
_exptl_absorpt_correction_T_min 0.6613
_exptl_absorpt_correction_type empirical
_exptl_absorpt_process_details 'ABSCOR by T.Higashi 8 March, 1995'
_exptl_crystal_colour Colorless
_exptl_crystal_density_diffrn 1.447
_exptl_crystal_density_meas ?
_exptl_crystal_description block
_exptl_crystal_F_000 3608
_exptl_crystal_size_max 0.32
_exptl_crystal_size_mid 0.21
_exptl_crystal_size_min 0.14
_refine_diff_density_max 0.558
_refine_diff_density_min -0.361
_refine_diff_density_rms 0.080
_refine_ls_extinction_method none
_refine_ls_goodness_of_fit_ref 1.044
_refine_ls_hydrogen_treatment constr
_refine_ls_matrix_type full
_refine_ls_number_parameters 474
_refine_ls_number_reflns 7183
_refine_ls_number_restraints 0
_refine_ls_restrained_S_all 1.044
_refine_ls_R_factor_all 0.0538
_refine_ls_R_factor_gt 0.0389
_refine_ls_shift/su_max 0.001
_refine_ls_shift/su_mean 0.000
_refine_ls_structure_factor_coef Fsqd
_refine_ls_weighting_details 'calc w=1/[\s^2^(Fo^2^)+(0.0399P)^2^+13.2310P] where P=(Fo^2^+2Fc^2^)/3'
_refine_ls_weighting_scheme calc
_refine_ls_wR_factor_gt 0.0842
_refine_ls_wR_factor_ref 0.0938
_reflns_number_gt 5681
_reflns_number_total 7183
_reflns_threshold_expression >2sigma(I)
_cod_data_source_file c6dt03965k2.cif
_cod_data_source_block a
_cod_depositor_comments
;
The following automatic conversions were performed:

'_symmetry_cell_setting' value 'Monoclinic' changed to 'monoclinic'
according to
/usr/data/users/saulius/crontab/automatic-downloads/rss-feeds/RSC/lib/dictionaries/cif_core.dic
dictionary named 'cif_core.dic' version 2.4.2 from 2011-04-26.

'_exptl_crystal_density_meas' value 'not measured' was changed to '?'
- the value is perceived as not measured.

Automatic conversion script
Id: cif_fix_values 4268 2015-11-12 08:31:59Z antanas 

 Adding full bibliography for 7041442--7041445.cif.
;
_cod_original_cell_volume 8156(3)
_cod_original_sg_symbol_H-M 'C 2/c'
_cod_original_formula_sum 'C45 H43 Cu I N2 O1.50 P2'
_cod_database_code 7041444

loop_
_symmetry_equiv_pos_as_xyz
'x, y, z'
'-x, y, -z+1/2'
'x+1/2, y+1/2, z'
'-x+1/2, y+1/2, -z+1/2'
'-x, -y, -z'
'x, -y, z-1/2'
'-x+1/2, -y+1/2, -z'
'x+1/2, -y+1/2, z-1/2'

loop_
_atom_site_label
_atom_site_type_symbol
_atom_site_fract_x
_atom_site_fract_y
_atom_site_fract_z
_atom_site_U_iso_or_equiv
_atom_site_adp_type
_atom_site_occupancy
_atom_site_symmetry_multiplicity
_atom_site_calc_flag
_atom_site_refinement_flags
I1 I 0.691805(11) 0.095607(16) 0.593763(19) 0.05377(10) Uani 1 1 d .
Cu1 Cu 0.630803(17) 0.17354(2) 0.63556(3) 0.03476(12) Uani 1 1 d .
P1 P 0.68453(3) 0.19956(5) 0.77870(5) 0.0306(2) Uani 1 1 d .
P2 P 0.59869(4) 0.27769(5) 0.55701(5) 0.0337(2) Uani 1 1 d .
O1 O 0.58840(10) 0.30241(13) 0.70538(14) 0.0374(6) Uani 1 1 d .
N1 N 0.56965(12) 0.10697(17) 0.62754(19) 0.0397(7) Uani 1 1 d .
N2 N 0.45111(15) -0.0237(2) 0.6345(3) 0.0619(10) Uani 1 1 d .
C1 C 0.72568(13) 0.1279(2) 0.8528(2) 0.0332(8) Uani 1 1 d .
C2 C 0.70499(17) 0.0581(2) 0.8376(3) 0.0494(10) Uani 1 1 d .
H2A H 0.6733 0.0474 0.7867 0.059 Uiso 1 1 calc R
C3 C 0.73131(19) 0.0041(2) 0.8980(3) 0.0625(12) Uani 1 1 d .
H3A H 0.7166 -0.0423 0.8882 0.075 Uiso 1 1 calc R
C4 C 0.7796(2) 0.0190(3) 0.9733(3) 0.0606(12) Uani 1 1 d .
H4A H 0.7970 -0.0168 1.0146 0.073 Uiso 1 1 calc R
C5 C 0.80088(19) 0.0866(3) 0.9855(3) 0.0603(12) Uani 1 1 d .
H5A H 0.8339 0.0963 1.0346 0.072 Uiso 1 1 calc R
C6 C 0.77452(16) 0.1415(2) 0.9264(2) 0.0492(10) Uani 1 1 d .
H6A H 0.7898 0.1876 0.9363 0.059 Uiso 1 1 calc R
C7 C 0.73398(13) 0.27199(19) 0.8010(2) 0.0358(8) Uani 1 1 d .
C8 C 0.76001(15) 0.2717(2) 0.7526(2) 0.0465(9) Uani 1 1 d .
H8A H 0.7538 0.2341 0.7142 0.056 Uiso 1 1 calc R
C9 C 0.79510(18) 0.3272(3) 0.7618(3) 0.0655(13) Uani 1 1 d .
H9A H 0.8126 0.3269 0.7296 0.079 Uiso 1 1 calc R
C10 C 0.80431(18) 0.3826(3) 0.8181(3) 0.0657(13) Uani 1 1 d .
H10A H 0.8275 0.4203 0.8233 0.079 Uiso 1 1 calc R
C11 C 0.77936(18) 0.3828(2) 0.8668(3) 0.0614(12) Uani 1 1 d .
H11A H 0.7863 0.4200 0.9058 0.074 Uiso 1 1 calc R
C12 C 0.74408(16) 0.3278(2) 0.8579(2) 0.0462(9) Uani 1 1 d .
H12A H 0.7270 0.3284 0.8906 0.055 Uiso 1 1 calc R
C13 C 0.64629(14) 0.23150(19) 0.8308(2) 0.0333(8) Uani 1 1 d .
C14 C 0.65509(15) 0.2049(2) 0.9097(2) 0.0393(8) Uani 1 1 d .
H14A H 0.6832 0.1720 0.9397 0.047 Uiso 1 1 calc R
C15 C 0.62344(15) 0.2258(2) 0.9442(2) 0.0431(9) Uani 1 1 d .
H15A H 0.6302 0.2070 0.9967 0.052 Uiso 1 1 calc R
C16 C 0.58199(15) 0.2743(2) 0.9013(2) 0.0450(10) Uani 1 1 d .
H16A H 0.5608 0.2886 0.9248 0.054 Uiso 1 1 calc R
C17 C 0.57159(15) 0.3021(2) 0.8224(2) 0.0420(9) Uani 1 1 d .
H17A H 0.5437 0.3353 0.7930 0.050 Uiso 1 1 calc R
C18 C 0.60358(14) 0.27944(19) 0.7889(2) 0.0347(8) Uani 1 1 d .
C19 C 0.62022(14) 0.3605(2) 0.6220(2) 0.0364(8) Uani 1 1 d .
C20 C 0.61422(13) 0.3622(2) 0.6947(2) 0.0340(8) Uani 1 1 d .
C21 C 0.63037(17) 0.4211(2) 0.7493(3) 0.0484(10) Uani 1 1 d .
H21A H 0.6245 0.4217 0.7958 0.058 Uiso 1 1 calc R
C22 C 0.65525(18) 0.4789(2) 0.7345(3) 0.0550(11) Uani 1 1 d .
H22A H 0.6675 0.5180 0.7722 0.066 Uiso 1 1 calc R
C23 C 0.66193(18) 0.4785(2) 0.6637(3) 0.0563(11) Uani 1 1 d .
H23A H 0.6784 0.5176 0.6532 0.068 Uiso 1 1 calc R
C24 C 0.64435(17) 0.4206(2) 0.6085(3) 0.0485(10) Uani 1 1 d .
H24A H 0.6488 0.4216 0.5605 0.058 Uiso 1 1 calc R
C25 C 0.52505(14) 0.2901(2) 0.4949(2) 0.0392(9) Uani 1 1 d .
C26 C 0.49998(17) 0.3568(3) 0.4756(3) 0.0574(11) Uani 1 1 d .
H26A H 0.5209 0.3984 0.4974 0.069 Uiso 1 1 calc R
C27 C 0.44389(19) 0.3628(3) 0.4240(3) 0.0730(15) Uani 1 1 d .
H27A H 0.4279 0.4085 0.4119 0.088 Uiso 1 1 calc R
C28 C 0.41200(18) 0.3029(4) 0.3909(3) 0.0736(16) Uani 1 1 d .
H28A H 0.3746 0.3072 0.3557 0.088 Uiso 1 1 calc R
C29 C 0.43654(18) 0.2364(3) 0.4110(3) 0.0666(14) Uani 1 1 d .
H29A H 0.4153 0.1950 0.3896 0.080 Uiso 1 1 calc R
C30 C 0.49167(15) 0.2296(3) 0.4620(2) 0.0501(10) Uani 1 1 d .
H30A H 0.5071 0.1837 0.4748 0.060 Uiso 1 1 calc R
C31 C 0.61861(15) 0.2950(2) 0.4760(2) 0.0393(8) Uani 1 1 d .
C32 C 0.58172(19) 0.3014(3) 0.3893(2) 0.0624(13) Uani 1 1 d .
H32A H 0.5447 0.2977 0.3699 0.075 Uiso 1 1 calc R
C33 C 0.5997(2) 0.3132(3) 0.3307(3) 0.0837(18) Uani 1 1 d .
H33A H 0.5748 0.3169 0.2723 0.100 Uiso 1 1 calc R
C34 C 0.6542(2) 0.3194(3) 0.3592(4) 0.0808(17) Uani 1 1 d .
H34A H 0.6661 0.3282 0.3203 0.097 Uiso 1 1 calc R
C35 C 0.6910(2) 0.3126(3) 0.4445(3) 0.0681(14) Uani 1 1 d .
H35A H 0.7279 0.3172 0.4638 0.082 Uiso 1 1 calc R
C36 C 0.67347(17) 0.2987(3) 0.5022(3) 0.0558(11) Uani 1 1 d .
H36A H 0.6989 0.2917 0.5598 0.067 Uiso 1 1 calc R
C37 C 0.53017(15) 0.1333(2) 0.6405(2) 0.0428(9) Uani 1 1 d .
H37A H 0.5299 0.1830 0.6489 0.051 Uiso 1 1 calc R
C38 C 0.49046(16) 0.0932(2) 0.6423(3) 0.0477(10) Uani 1 1 d .
H38A H 0.4644 0.1158 0.6511 0.057 Uiso 1 1 calc R
C39 C 0.48881(15) 0.0182(2) 0.6310(2) 0.0455(9) Uani 1 1 d .
C40 C 0.52997(16) -0.0104(2) 0.6173(2) 0.0471(9) Uani 1 1 d .
H40A H 0.5315 -0.0599 0.6095 0.057 Uiso 1 1 calc R
C41 C 0.56766(15) 0.0347(2) 0.6154(2) 0.0445(9) Uani 1 1 d .
H41A H 0.5937 0.0140 0.6051 0.053 Uiso 1 1 calc R
C42 C 0.40471(18) 0.0075(3) 0.6362(3) 0.0715(14) Uani 1 1 d .
H42A H 0.3879 0.0432 0.5917 0.086 Uiso 1 1 calc R
H42B H 0.4166 0.0299 0.6910 0.086 Uiso 1 1 calc R
H42C H 0.3789 -0.0300 0.6271 0.086 Uiso 1 1 calc R
C43 C 0.4508(2) -0.1021(3) 0.6258(4) 0.0747(14) Uani 1 1 d .
H43B H 0.4229 -0.1225 0.6346 0.090 Uiso 1 1 calc R
H43C H 0.4855 -0.1212 0.6678 0.090 Uiso 1 1 calc R
H43A H 0.4440 -0.1142 0.5693 0.090 Uiso 1 1 calc R
O2 O 0.5000 0.4686(4) 0.7500 0.111(2) Uani 1 2 d S
C44 C 0.4872(5) 0.5086(5) 0.6794(6) 0.176(4) Uani 1 1 d .
H44A H 0.4626 0.5467 0.6754 0.212 Uiso 1 1 calc R
H44B H 0.5202 0.5317 0.6875 0.212 Uiso 1 1 calc R
C45 C 0.4653(5) 0.4743(5) 0.6071(6) 0.214(7) Uani 1 1 d .
H45C H 0.4579 0.5077 0.5615 0.321 Uiso 1 1 calc R
H45D H 0.4319 0.4524 0.5970 0.321 Uiso 1 1 calc R
H45A H 0.4897 0.4374 0.6090 0.321 Uiso 1 1 calc R

loop_
_atom_site_aniso_label
_atom_site_aniso_U_11
_atom_site_aniso_U_22
_atom_site_aniso_U_33
_atom_site_aniso_U_23
_atom_site_aniso_U_13
_atom_site_aniso_U_12
I1 0.05736(19) 0.04718(18) 0.07061(19) -0.00551(14) 0.04233(15) 0.00672(13)
Cu1 0.0349(2) 0.0338(3) 0.0344(2) -0.00093(18) 0.01633(19) 0.00090(19)
P1 0.0292(5) 0.0327(5) 0.0294(4) 0.0005(4) 0.0141(4) 0.0020(4)
P2 0.0341(5) 0.0367(5) 0.0320(4) 0.0051(4) 0.0177(4) 0.0042(4)
O1 0.0443(14) 0.0366(15) 0.0328(12) 0.0016(10) 0.0204(11) 0.0004(11)
N1 0.0389(17) 0.0370(19) 0.0435(17) -0.0023(14) 0.0207(14) 0.0007(14)
N2 0.055(2) 0.054(2) 0.090(3) -0.015(2) 0.045(2) -0.0165(19)
C1 0.0308(18) 0.035(2) 0.0336(17) -0.0006(15) 0.0157(15) 0.0040(15)
C2 0.047(2) 0.039(2) 0.062(2) 0.001(2) 0.027(2) 0.0015(19)
C3 0.068(3) 0.038(3) 0.090(3) 0.016(2) 0.046(3) 0.007(2)
C4 0.075(3) 0.055(3) 0.055(3) 0.023(2) 0.035(3) 0.030(3)
C5 0.055(3) 0.064(3) 0.042(2) 0.005(2) 0.010(2) 0.022(2)
C6 0.050(2) 0.043(3) 0.043(2) -0.0002(18) 0.0144(19) 0.0041(19)
C7 0.0300(19) 0.030(2) 0.0388(18) 0.0081(15) 0.0110(15) 0.0042(15)
C8 0.037(2) 0.054(3) 0.050(2) 0.0008(19) 0.0222(18) -0.0017(19)
C9 0.047(3) 0.074(4) 0.079(3) 0.013(3) 0.034(2) -0.008(2)
C10 0.040(3) 0.052(3) 0.081(3) 0.013(3) 0.012(2) -0.015(2)
C11 0.050(3) 0.040(3) 0.066(3) -0.003(2) 0.008(2) -0.003(2)
C12 0.044(2) 0.040(2) 0.045(2) -0.0032(18) 0.0152(18) 0.0013(18)
C13 0.039(2) 0.0281(19) 0.0385(18) -0.0025(15) 0.0233(16) -0.0004(15)
C14 0.042(2) 0.042(2) 0.0346(18) 0.0005(16) 0.0198(17) 0.0040(17)
C15 0.050(2) 0.049(2) 0.0355(18) 0.0004(17) 0.0249(18) -0.0033(19)
C16 0.043(2) 0.060(3) 0.042(2) -0.0066(19) 0.0286(18) -0.002(2)
C17 0.037(2) 0.046(2) 0.042(2) -0.0009(17) 0.0198(17) 0.0073(17)
C18 0.044(2) 0.031(2) 0.0345(17) -0.0013(15) 0.0236(16) 0.0002(16)
C19 0.036(2) 0.032(2) 0.0402(19) 0.0095(16) 0.0187(16) 0.0100(16)
C20 0.0276(18) 0.034(2) 0.0319(17) 0.0038(15) 0.0080(14) 0.0069(15)
C21 0.065(3) 0.036(2) 0.047(2) 0.0004(18) 0.030(2) 0.004(2)
C22 0.060(3) 0.035(2) 0.059(2) -0.0084(19) 0.022(2) -0.002(2)
C23 0.061(3) 0.031(2) 0.080(3) 0.005(2) 0.038(2) -0.002(2)
C24 0.057(3) 0.039(2) 0.057(2) 0.0092(19) 0.034(2) 0.0052(19)
C25 0.0307(19) 0.057(3) 0.0285(17) 0.0073(17) 0.0134(15) 0.0041(18)
C26 0.043(2) 0.061(3) 0.067(3) 0.016(2) 0.026(2) 0.011(2)
C27 0.045(3) 0.101(5) 0.066(3) 0.033(3) 0.022(2) 0.033(3)
C28 0.031(2) 0.137(6) 0.042(2) 0.010(3) 0.011(2) 0.009(3)
C29 0.042(3) 0.106(5) 0.042(2) -0.009(3) 0.013(2) -0.016(3)
C30 0.036(2) 0.072(3) 0.0349(19) -0.003(2) 0.0120(17) -0.001(2)
C31 0.044(2) 0.039(2) 0.0418(19) 0.0084(16) 0.0267(18) 0.0083(17)
C32 0.055(3) 0.096(4) 0.039(2) 0.008(2) 0.025(2) 0.011(2)
C33 0.093(4) 0.123(5) 0.050(3) 0.022(3) 0.048(3) 0.022(4)
C34 0.106(4) 0.094(4) 0.085(4) 0.026(3) 0.079(4) 0.026(3)
C35 0.065(3) 0.074(4) 0.091(4) 0.016(3) 0.058(3) 0.012(3)
C36 0.052(3) 0.068(3) 0.053(2) 0.018(2) 0.031(2) 0.012(2)
C37 0.040(2) 0.039(2) 0.047(2) -0.0051(17) 0.0199(18) -0.0004(17)
C38 0.048(2) 0.047(3) 0.055(2) -0.0049(19) 0.031(2) 0.0000(19)
C39 0.042(2) 0.046(3) 0.049(2) -0.0051(18) 0.0232(19) -0.0074(18)
C40 0.046(2) 0.036(2) 0.057(2) -0.0082(18) 0.0237(19) -0.0025(18)
C41 0.044(2) 0.039(2) 0.055(2) -0.0033(18) 0.0270(19) 0.0016(18)
C42 0.052(3) 0.080(4) 0.092(3) -0.025(3) 0.043(3) -0.018(3)
C43 0.069(3) 0.058(3) 0.103(4) -0.006(3) 0.048(3) -0.018(3)
O2 0.150(6) 0.082(5) 0.095(4) 0.000 0.056(4) 0.000
C44 0.295(14) 0.087(7) 0.145(8) 0.037(6) 0.108(9) -0.004(8)
C45 0.348(17) 0.128(8) 0.119(7) 0.009(6) 0.081(9) -0.121(10)

loop_
_atom_type_symbol
_atom_type_description
_atom_type_scat_dispersion_real
_atom_type_scat_dispersion_imag
_atom_type_scat_source
C C 0.0033 0.0016 'International Tables Vol C Tables 4.2.6.8 and 6.1.1.4'
H H 0.0000 0.0000 'International Tables Vol C Tables 4.2.6.8 and 6.1.1.4'
N N 0.0061 0.0033 'International Tables Vol C Tables 4.2.6.8 and 6.1.1.4'
O O 0.0106 0.0060 'International Tables Vol C Tables 4.2.6.8 and 6.1.1.4'
P P 0.1023 0.0942 'International Tables Vol C Tables 4.2.6.8 and 6.1.1.4'
Cu Cu 0.3201 1.2651 'International Tables Vol C Tables 4.2.6.8 and 6.1.1.4'
I I -0.4742 1.8119 'International Tables Vol C Tables 4.2.6.8 and 6.1.1.4'

loop_
_geom_angle_atom_site_label_1
_geom_angle_atom_site_label_2
_geom_angle_atom_site_label_3
_geom_angle
_geom_angle_site_symmetry_1
N1 Cu1 P2 113.11(9) .
N1 Cu1 P1 105.59(9) .
P2 Cu1 P1 110.69(4) .
N1 Cu1 I1 107.65(8) .
P2 Cu1 I1 113.61(3) .
P1 Cu1 I1 105.62(3) .
C1 P1 C7 103.12(16) .
C1 P1 C13 100.74(15) .
C7 P1 C13 103.65(16) .
C1 P1 Cu1 119.45(12) .
C7 P1 Cu1 114.01(11) .
C13 P1 Cu1 113.82(12) .
C25 P2 C31 101.83(16) .
C25 P2 C19 101.63(17) .
C31 P2 C19 102.85(17) .
C25 P2 Cu1 117.67(13) .
C31 P2 Cu1 116.76(12) .
C19 P2 Cu1 113.85(11) .
C20 O1 C18 119.0(3) .
C37 N1 C41 114.5(3) .
C37 N1 Cu1 121.0(3) .
C41 N1 Cu1 124.4(2) .
C39 N2 C42 121.6(4) .
C39 N2 C43 121.9(4) .
C42 N2 C43 116.1(4) .
C6 C1 C2 118.8(4) .
C6 C1 P1 122.6(3) .
C2 C1 P1 118.4(3) .
C1 C2 C3 120.3(4) .
C2 C3 C4 120.3(4) .
C5 C4 C3 118.9(4) .
C4 C5 C6 121.5(4) .
C1 C6 C5 120.1(4) .
C12 C7 C8 119.1(4) .
C12 C7 P1 124.1(3) .
C8 C7 P1 116.6(3) .
C9 C8 C7 119.8(4) .
C10 C9 C8 120.3(4) .
C9 C10 C11 120.1(4) .
C10 C11 C12 120.1(4) .
C7 C12 C11 120.5(4) .
C18 C13 C14 116.3(3) .
C18 C13 P1 120.4(2) .
C14 C13 P1 123.1(3) .
C15 C14 C13 122.0(4) .
C16 C15 C14 120.0(3) .
C15 C16 C17 120.1(3) .
C18 C17 C16 118.6(4) .
C17 C18 C13 123.1(3) .
C17 C18 O1 117.1(3) .
C13 C18 O1 119.7(3) .
C24 C19 C20 116.5(3) .
C24 C19 P2 126.4(3) .
C20 C19 P2 117.1(3) .
C21 C20 O1 122.6(3) .
C21 C20 C19 121.9(3) .
O1 C20 C19 115.4(3) .
C22 C21 C20 119.7(4) .
C23 C22 C21 119.6(4) .
C24 C23 C22 120.2(4) .
C23 C24 C19 122.1(4) .
C26 C25 C30 116.9(4) .
C26 C25 P2 123.7(3) .
C30 C25 P2 119.3(3) .
C25 C26 C27 121.1(5) .
C28 C27 C26 121.0(5) .
C27 C28 C29 118.2(4) .
C28 C29 C30 121.3(5) .
C29 C30 C25 121.4(5) .
C32 C31 C36 118.1(3) .
C32 C31 P2 123.3(3) .
C36 C31 P2 118.5(3) .
C31 C32 C33 120.3(4) .
C34 C33 C32 119.9(5) .
C35 C34 C33 120.3(4) .
C34 C35 C36 119.9(4) .
C35 C36 C31 121.3(4) .
N1 C37 C38 125.3(4) .
C37 C38 C39 120.3(4) .
N2 C39 C38 122.1(4) .
N2 C39 C40 122.7(4) .
C38 C39 C40 115.1(3) .
C41 C40 C39 120.2(4) .
N1 C41 C40 124.6(4) .
C44 O2 C44 113.8(11) 2_656
C45 C44 O2 116.5(9) .

loop_
_geom_bond_atom_site_label_1
_geom_bond_atom_site_label_2
_geom_bond_distance
_geom_bond_site_symmetry_2
I1 Cu1 2.6312(6) .
Cu1 N1 2.072(3) .
Cu1 P2 2.2880(11) .
Cu1 P1 2.2925(13) .
P1 C1 1.827(4) .
P1 C7 1.833(4) .
P1 C13 1.847(3) .
P2 C25 1.828(4) .
P2 C31 1.832(3) .
P2 C19 1.834(4) .
O1 C20 1.390(4) .
O1 C18 1.403(4) .
N1 C37 1.344(5) .
N1 C41 1.349(5) .
N2 C39 1.346(5) .
N2 C42 1.452(5) .
N2 C43 1.455(6) .
C1 C6 1.381(5) .
C1 C2 1.385(5) .
C2 C3 1.386(6) .
C3 C4 1.391(7) .
C4 C5 1.354(7) .
C5 C6 1.387(6) .
C7 C12 1.377(5) .
C7 C8 1.392(5) .
C8 C9 1.380(6) .
C9 C10 1.369(7) .
C10 C11 1.372(7) .
C11 C12 1.378(6) .
C13 C18 1.382(5) .
C13 C14 1.399(5) .
C14 C15 1.377(5) .
C15 C16 1.370(5) .
C16 C17 1.393(5) .
C17 C18 1.381(5) .
C19 C24 1.386(5) .
C19 C20 1.399(5) .
C20 C21 1.379(5) .
C21 C22 1.377(6) .
C22 C23 1.376(6) .
C23 C24 1.372(6) .
C25 C26 1.377(6) .
C25 C30 1.390(6) .
C26 C27 1.391(6) .
C27 C28 1.364(8) .
C28 C29 1.368(8) .
C29 C30 1.369(6) .
C31 C32 1.382(5) .
C31 C36 1.386(5) .
C32 C33 1.397(6) .
C33 C34 1.369(7) .
C34 C35 1.363(7) .
C35 C36 1.378(6) .
C37 C38 1.363(5) .
C38 C39 1.397(6) .
C39 C40 1.410(5) .
C40 C41 1.368(5) .
O2 C44 1.351(8) 2_656
O2 C44 1.351(8) .
C44 C45 1.291(11) .
